data_2240559
loop_
_publ_author_name
'Benosmane, Ali'
'Benaouida, Mohamed Amine'
'Mili, Assia'
'Bouchoul, Abdelkader'
'Merazig, Hocine'

_publ_section_title
;
 Crystal structure of
 1-[(<i>Z</i>)-2-phenylhydrazin-1-ylidene]naphthalen-2(1<i>H</i>)-one
;
_journal_coeditor_code XU5845
_journal_issue 5
_journal_name_full 'Acta Crystallographica Section E'
_journal_page_first o303
_journal_paper_doi 10.1107/S2056989015006775
_journal_volume 71
_journal_year 2015
_chemical_formula_iupac 'C16 H12 N2 O'
_chemical_formula_moiety 'C16 H12 N2 O'
_chemical_formula_sum 'C16 H12 N2 O'
_chemical_formula_weight 248.28
_chemical_name_common
;
1-[(<i>Z</i>)-2-Phenylhydrazin-1-ylidene]naphthalen-2(1<i>H</i>)-one
;
_space_group_IT_number 15
_symmetry_cell_setting monoclinic
_symmetry_space_group_name_Hall '-C 2yc'
_symmetry_space_group_name_H-M 'C 1 2/c 1'
_atom_sites_solution_hydrogens geom
_atom_sites_solution_primary direct
_atom_sites_solution_secondary difmap
_audit_creation_method 'WinGX routine CIF_UPDATE'
_cell_angle_alpha 90.000(5)
_cell_angle_beta 103.243(5)
_cell_angle_gamma 90.000(5)
_cell_formula_units_Z 8
_cell_length_a 28.109(5)
_cell_length_b 6.039(5)
_cell_length_c 15.181(5)
_cell_measurement_temperature 293(2)
_cell_volume 2508(2)
_computing_cell_refinement
;
SAINT (Bruker, 2006)
;
_computing_data_collection
;
APEX2 (Bruker, 2006)
;
_computing_data_reduction
;
SAINT (Bruker, 2006)
;
_computing_molecular_graphics
;
ORTEP-3 for Windows (Farrugia, 2012) and PLATON (Spek, 2009)
;
_computing_publication_material
;
PLATON (Spek, 2009)
;
_computing_structure_refinement
;
SHELXL97 (Sheldrick, 2008)
;
_computing_structure_solution
;
SHELXS97 (Sheldrick, 2008)
;
_diffrn_ambient_temperature 293(2)
_diffrn_measured_fraction_theta_full 0.985
_diffrn_measured_fraction_theta_max 0.984
_diffrn_measurement_device_type 'Bruker APEXII'
_diffrn_measurement_method 'CCD rotation images, thick slices'
_diffrn_radiation_monochromator 'horizonally mounted graphite crystal'
_diffrn_radiation_type MoK\a
_diffrn_radiation_wavelength 0.71073
_diffrn_reflns_av_R_equivalents 0.0344
_diffrn_reflns_limit_h_max 34
_diffrn_reflns_limit_h_min -33
_diffrn_reflns_limit_k_max 7
_diffrn_reflns_limit_k_min -7
_diffrn_reflns_limit_l_max 18
_diffrn_reflns_limit_l_min -18
_diffrn_reflns_number 4481
_diffrn_reflns_theta_full 25.242
_diffrn_reflns_theta_max 26.032
_diffrn_reflns_theta_min 2.757
_exptl_absorpt_coefficient_mu 0.084
_exptl_absorpt_correction_type none
_exptl_crystal_colour red
_exptl_crystal_density_diffrn 1.315
_exptl_crystal_density_method 'not measured'
_exptl_crystal_description needle
_exptl_crystal_F_000 1040
_exptl_crystal_size_max 0.09
_exptl_crystal_size_mid 0.04
_exptl_crystal_size_min 0.01
_refine_diff_density_max 0.199
_refine_diff_density_min -0.203
_refine_ls_extinction_method none
_refine_ls_goodness_of_fit_ref 1.050
_refine_ls_hydrogen_treatment mixed
_refine_ls_matrix_type full
_refine_ls_number_parameters 176
_refine_ls_number_reflns 2450
_refine_ls_number_restraints 2
_refine_ls_restrained_S_all 1.052
_refine_ls_R_factor_all 0.1003
_refine_ls_R_factor_gt 0.0571
_refine_ls_shift/su_max 0.000
_refine_ls_shift/su_mean 0.000
_refine_ls_structure_factor_coef Fsqd
_refine_ls_weighting_details 'calc w=1/[\s^2^(Fo^2^)+(0.0920P)^2^] where P=(Fo^2^+2Fc^2^)/3'
_refine_ls_weighting_scheme calc
_refine_ls_wR_factor_gt 0.1404
_refine_ls_wR_factor_ref 0.1692
_reflns_number_gt 1469
_reflns_number_total 2450
_reflns_threshold_expression I>2sigma(I)
_cod_data_source_file xu5845sup1.cif
_cod_data_source_block I
_cod_original_sg_symbol_H-M 'C 2/c'
_cod_database_code 2240559
_cod_database_fobs_code 2240559

loop_
_symmetry_equiv_pos_site_id
_symmetry_equiv_pos_as_xyz
1 x,y,z
2 -x,y,1/2-z
3 -x,-y,-z
4 x,-y,1/2+z
5 1/2+x,1/2+y,z
6 1/2-x,1/2+y,1/2-z
7 1/2-x,1/2-y,-z
8 1/2+x,1/2-y,1/2+z

loop_
_atom_site_aniso_label
_atom_site_aniso_U_11
_atom_site_aniso_U_22
_atom_site_aniso_U_33
_atom_site_aniso_U_12
_atom_site_aniso_U_13
_atom_site_aniso_U_23
O1 0.0554(9) 0.0765(10) 0.0933(12) -0.0043(7) 0.0103(8) 0.0133(8)
N1 0.0601(11) 0.0475(9) 0.0584(11) 0.0026(8) 0.0153(9) 0.0031(7)
N2 0.0601(10) 0.0441(8) 0.0455(9) 0.0048(7) 0.0139(8) -0.0013(7)
C1 0.0666(13) 0.0414(9) 0.0457(11) 0.0035(9) 0.0160(9) -0.0021(8)
C2 0.0695(14) 0.0496(11) 0.0568(13) 0.0017(9) 0.0180(11) 0.0021(9)
C3 0.0791(15) 0.0538(11) 0.0594(13) 0.0129(11) 0.0119(12) 0.0008(10)
C4 0.0995(19) 0.0508(11) 0.0515(13) 0.0121(12) 0.0201(12) 0.0054(9)
C5 0.1042(19) 0.0529(11) 0.0638(14) -0.0047(12) 0.0371(13) 0.0041(10)
C6 0.0723(14) 0.0594(12) 0.0607(13) -0.0004(10) 0.0244(11) 0.0013(10)
C7 0.0555(11) 0.0441(9) 0.0411(10) 0.0051(8) 0.0080(9) -0.0020(8)
C8 0.0557(13) 0.0568(11) 0.0553(12) 0.0009(10) 0.0057(10) -0.0013(9)
C9 0.0566(13) 0.0693(13) 0.0664(14) 0.0093(11) 0.0003(11) 0.0102(11)
C10 0.0722(15) 0.0562(12) 0.0566(12) 0.0164(10) 0.0069(11) 0.0111(10)
C12 0.0806(16) 0.0512(11) 0.0556(12) 0.0085(10) 0.0198(11) 0.0076(9)
C13 0.0737(15) 0.0608(12) 0.0719(15) -0.0033(11) 0.0297(12) 0.0048(11)
C14 0.0583(13) 0.0662(13) 0.0704(14) 0.0050(10) 0.0195(11) 0.0013(11)
C15 0.0603(13) 0.0524(10) 0.0565(12) 0.0098(9) 0.0161(10) 0.0056(9)
C16 0.0568(12) 0.0436(9) 0.0394(9) 0.0064(8) 0.0117(8) -0.0039(8)
C17 0.0627(13) 0.0468(10) 0.0438(10) 0.0060(9) 0.0123(9) -0.0011(8)

loop_
_atom_site_type_symbol
_atom_site_label
_atom_site_fract_x
_atom_site_fract_y
_atom_site_fract_z
_atom_site_U_iso_or_equiv
_atom_site_thermal_displace_type
_atom_site_calc_flag
_atom_site_refinement_flags
_atom_site_occupancy
O O1 0.73024(5) 0.6381(3) 0.09280(11) 0.0762(6) Uani . . 1.000
N N1 0.65766(7) 0.8669(3) 0.00890(12) 0.0551(6) Uani . . 1.000
N N2 0.62773(6) 0.7373(2) 0.03831(10) 0.0496(5) Uani . . 1.000
C C1 0.63841(7) 1.0493(3) -0.04642(12) 0.0507(6) Uani . . 1.000
C C2 0.58893(8) 1.0917(3) -0.07177(13) 0.0581(7) Uani . . 1.000
C C3 0.57264(9) 1.2751(3) -0.12414(14) 0.0647(8) Uani . . 1.000
C C4 0.60525(10) 1.4165(3) -0.15058(14) 0.0668(9) Uani . . 1.000
C C5 0.65432(10) 1.3745(3) -0.12602(15) 0.0708(9) Uani . . 1.000
C C6 0.67128(8) 1.1886(3) -0.07340(14) 0.0627(8) Uani . . 1.000
C C7 0.64663(7) 0.5645(3) 0.09114(12) 0.0474(6) Uani . . 1.000
C C8 0.69840(7) 0.5157(3) 0.11735(13) 0.0571(7) Uani . . 1.000
C C9 0.71329(8) 0.3216(3) 0.17167(14) 0.0663(8) Uani . . 1.000
C C10 0.68014(8) 0.1878(3) 0.19510(14) 0.0629(8) Uani . . 1.000
C C12 0.59514(8) 0.0806(3) 0.19309(14) 0.0618(8) Uani . . 1.000
C C13 0.54622(8) 0.1209(3) 0.16897(15) 0.0667(8) Uani . . 1.000
C C14 0.52907(8) 0.3124(3) 0.12094(14) 0.0642(8) Uani . . 1.000
C C15 0.56100(7) 0.4592(3) 0.09687(13) 0.0560(7) Uani . . 1.000
C C16 0.61175(7) 0.4199(3) 0.11928(12) 0.0465(6) Uani . . 1.000
C C17 0.62863(7) 0.2274(3) 0.16940(12) 0.0511(6) Uani . . 1.000
H H1 0.6900(5) 0.835(4) 0.022(2) 0.127(11) Uiso . . 1.000
H H2 0.56680 0.99750 -0.05370 0.0700 Uiso calc R 1.000
H H3 0.53930 1.30370 -0.14180 0.0780 Uiso calc R 1.000
H H4 0.59390 1.54080 -0.18520 0.0800 Uiso calc R 1.000
H H5 0.67630 1.46940 -0.14430 0.0850 Uiso calc R 1.000
H H6 0.70460 1.15890 -0.05660 0.0750 Uiso calc R 1.000
H H9 0.74640 0.28840 0.19080 0.0800 Uiso calc R 1.000
H H10 0.69120 0.06310 0.22980 0.0750 Uiso calc R 1.000
H H12 0.60650 -0.04640 0.22580 0.0740 Uiso calc R 1.000
H H13 0.52430 0.02100 0.18450 0.0800 Uiso calc R 1.000
H H14 0.49570 0.34080 0.10510 0.0770 Uiso calc R 1.000
H H15 0.54900 0.58690 0.06520 0.0670 Uiso calc R 1.000

loop_
_atom_type_symbol
_atom_type_description
_atom_type_scat_dispersion_real
_atom_type_scat_dispersion_imag
_atom_type_scat_source
O O 0.0106 0.0060 'International Tables Vol C Tables 4.2.6.8 and 6.1.1.4'
N N 0.0061 0.0033 'International Tables Vol C Tables 4.2.6.8 and 6.1.1.4'
H H 0.0000 0.0000 'International Tables Vol C Tables 4.2.6.8 and 6.1.1.4'
C C 0.0033 0.0016 'International Tables Vol C Tables 4.2.6.8 and 6.1.1.4'

loop_
_geom_angle_atom_site_label_1
_geom_angle_atom_site_label_2
_geom_angle_atom_site_label_3
_geom_angle
_geom_angle_publ_flag
N2 N1 C1 118.85(18) .
N1 N2 C7 118.17(17) .
N2 N1 H1 119.5(16) no
C1 N1 H1 121.6(16) no
N1 C1 C2 122.28(18) .
N1 C1 C6 117.38(18) .
C2 C1 C6 120.34(18) no
C1 C2 C3 119.4(2) no
C2 C3 C4 120.7(2) no
C3 C4 C5 120.15(19) no
C4 C5 C6 119.7(2) no
C1 C6 C5 119.7(2) no
C8 C7 C16 120.11(16) no
N2 C7 C8 123.70(17) .
N2 C7 C16 116.15(17) .
C7 C8 C9 117.72(18) no
O1 C8 C9 120.41(19) .
O1 C8 C7 121.87(17) .
C8 C9 C10 120.9(2) no
C9 C10 C17 123.23(18) no
C13 C12 C17 121.02(18) no
C12 C13 C14 119.8(2) no
C13 C14 C15 120.5(2) no
C14 C15 C16 121.05(18) no
C7 C16 C17 119.28(18) no
C15 C16 C17 117.77(17) no
C7 C16 C15 122.93(17) no
C12 C17 C16 119.86(18) no
C10 C17 C12 121.51(17) no
C10 C17 C16 118.63(17) no
C1 C2 H2 120.00 no
C3 C2 H2 120.00 no
C2 C3 H3 120.00 no
C4 C3 H3 120.00 no
C3 C4 H4 120.00 no
C5 C4 H4 120.00 no
C4 C5 H5 120.00 no
C6 C5 H5 120.00 no
C1 C6 H6 120.00 no
C5 C6 H6 120.00 no
C8 C9 H9 120.00 no
C10 C9 H9 120.00 no
C9 C10 H10 118.00 no
C17 C10 H10 118.00 no
C13 C12 H12 120.00 no
C17 C12 H12 119.00 no
C12 C13 H13 120.00 no
C14 C13 H13 120.00 no
C13 C14 H14 120.00 no
C15 C14 H14 120.00 no
C14 C15 H15 119.00 no
C16 C15 H15 119.00 no

loop_
_geom_bond_atom_site_label_1
_geom_bond_atom_site_label_2
_geom_bond_distance
_geom_bond_publ_flag
O1 C8 1.280(3) .
N1 N2 1.301(3) .
N1 C1 1.415(3) .
N2 C7 1.349(3) .
N1 H1 0.906(17) no
C1 C2 1.379(3) no
C1 C6 1.379(3) no
C2 C3 1.379(3) no
C3 C4 1.378(4) no
C4 C5 1.368(4) no
C5 C6 1.397(3) no
C7 C8 1.448(3) no
C7 C16 1.449(3) no
C8 C9 1.439(3) no
C9 C10 1.342(3) no
C10 C17 1.431(3) no
C12 C17 1.399(3) no
C12 C13 1.361(3) no
C13 C14 1.393(3) no
C14 C15 1.369(3) no
C15 C16 1.409(3) no
C16 C17 1.411(3) no
C2 H2 0.9300 no
C3 H3 0.9300 no
C4 H4 0.9300 no
C5 H5 0.9300 no
C6 H6 0.9300 no
C9 H9 0.9300 no
C10 H10 0.9300 no
C12 H12 0.9300 no
C13 H13 0.9300 no
C14 H14 0.9300 no
C15 H15 0.9300 no

loop_
_geom_contact_atom_site_label_1
_geom_contact_atom_site_label_2
_geom_contact_distance
_geom_contact_site_symmetry_2
_geom_contact_publ_flag
O1 N1 2.550(3) . no
O1 N2 2.873(3) . no
O1 H1 1.81(2) . no
O1 H6 2.7100 7_665 no
N1 O1 2.550(3) . no
N1 C10 3.366(4) 1_565 no
N2 O1 2.873(3) . no
N2 C4 3.398(4) 1_545 no
N2 C12 3.412(4) 1_565 no
N2 H2 2.5000 . no
N2 H15 2.5100 . no
C1 C16 3.572(4) 1_565 no
C1 C17 3.519(4) 1_565 no
C2 C16 3.450(4) 1_565 no
C4 N2 3.398(4) 1_565 no
C5 C7 3.544(4) 1_565 no
C6 C8 3.443(4) 1_565 no
C6 C7 3.559(4) 1_565 no
C7 C5 3.544(4) 1_545 no
C7 C6 3.559(4) 1_545 no
C8 C6 3.443(4) 1_545 no
C10 N1 3.366(4) 1_545 no
C12 N2 3.412(4) 1_545 no
C16 C1 3.572(4) 1_545 no
C16 C2 3.450(4) 1_545 no
C17 C1 3.519(4) 1_545 no
C3 H12 3.0000 4_564 no
C3 H14 3.0700 3_675 no
C4 H12 2.9200 4_564 no
C5 H12 3.0700 4_564 no
C8 H1 2.39(3) . no
C12 H4 2.9400 4_575 no
C13 H4 3.0800 4_575 no
C14 H3 3.0700 3_675 no
C17 H4 2.9600 4_575 no
H1 O1 1.81(2) . no
H1 C8 2.39(3) . no
H1 H6 2.3800 . no
H2 N2 2.5000 . no
H3 C14 3.0700 3_675 no
H3 H14 2.4800 3_675 no
H4 C12 2.9400 4_574 no
H4 C13 3.0800 4_574 no
H4 C17 2.9600 4_574 no
H6 H1 2.3800 . no
H6 O1 2.7100 7_665 no
H9 H10 2.5100 6_655 no
H10 H12 2.4600 . no
H10 H9 2.5100 6_645 no
H12 H10 2.4600 . no
H12 C3 3.0000 4_565 no
H12 C4 2.9200 4_565 no
H12 C5 3.0700 4_565 no
H14 C3 3.0700 3_675 no
H14 H3 2.4800 3_675 no
H15 N2 2.5100 . no

loop_
_geom_hbond_atom_site_label_D
_geom_hbond_atom_site_label_H
_geom_hbond_atom_site_label_A
_geom_hbond_site_symmetry_A
_geom_hbond_distance_DH
_geom_hbond_distance_HA
_geom_hbond_distance_DA
_geom_hbond_angle_DHA
N1 H1 O1 . 0.906(17) 1.81(2) 2.550(3) 137(2)
C4 H4 Cg3 4_574 0.93 2.76 3.568(4) 145
C12 H12 Cg1 4_565 0.93 2.83 3.612(4) 142

loop_
_geom_torsion_atom_site_label_1
_geom_torsion_atom_site_label_2
_geom_torsion_atom_site_label_3
_geom_torsion_atom_site_label_4
_geom_torsion
_geom_torsion_publ_flag
C1 N1 N2 C7 -179.84(16) no
N2 N1 C1 C2 -1.4(3) no
N2 N1 C1 C6 177.41(17) no
N1 N2 C7 C8 0.3(3) no
N1 N2 C7 C16 -177.64(16) no
N1 C1 C2 C3 178.57(18) no
C6 C1 C2 C3 -0.2(3) no
N1 C1 C6 C5 -178.28(18) no
C2 C1 C6 C5 0.5(3) no
C1 C2 C3 C4 -0.5(3) no
C2 C3 C4 C5 0.9(3) no
C3 C4 C5 C6 -0.5(3) no
C4 C5 C6 C1 -0.2(3) no
N2 C7 C8 O1 1.2(3) no
N2 C7 C8 C9 -178.06(17) no
C16 C7 C8 O1 179.10(18) no
C16 C7 C8 C9 -0.2(3) no
N2 C7 C16 C15 -2.6(3) no
N2 C7 C16 C17 175.67(16) no
C8 C7 C16 C15 179.34(17) no
C8 C7 C16 C17 -2.4(3) no
O1 C8 C9 C10 -177.61(19) no
C7 C8 C9 C10 1.7(3) no
C8 C9 C10 C17 -0.6(3) no
C9 C10 C17 C12 178.22(19) no
C9 C10 C17 C16 -2.0(3) no
C17 C12 C13 C14 -0.8(3) no
C13 C12 C17 C10 179.41(19) no
C13 C12 C17 C16 -0.4(3) no
C12 C13 C14 C15 0.8(3) no
C13 C14 C15 C16 0.5(3) no
C14 C15 C16 C7 176.67(18) no
C14 C15 C16 C17 -1.7(3) no
C7 C16 C17 C10 3.4(3) no
C7 C16 C17 C12 -176.80(17) no
C15 C16 C17 C10 -178.21(17) no
C15 C16 C17 C12 1.6(3) no
